data_7216383
loop_
_publ_author_name
'Yuan, Wei-Guan'
'Xiong, Fang'
'Zhang, Hong-Ling'
'Tang, Wei'
'Zhang, Shu-Fang'
'He, Zhan'
'Jing, Lin-Hai'
'Qin, Da-Bin'

_publ_section_title
;
 Syntheses, structures and luminescent properties of six divalent metal
 terephthalate coordination polymers based on three new flexible
 bis(imidazole) ligands
;
_journal_issue 33
_journal_name_full CrystEngComm
_journal_page_first 7701
_journal_paper_doi 10.1039/C4CE00635F
_journal_volume 16
_journal_year 2014
_chemical_formula_sum 'C36 H28 Co N4 O8'
_chemical_formula_weight 703.55
_chemical_name_systematic
; 
 ? 
;
_space_group_IT_number 2
_symmetry_cell_setting triclinic
_symmetry_space_group_name_Hall '-P 1'
_symmetry_space_group_name_H-M 'P -1'
_atom_sites_solution_hydrogens geom
_atom_sites_solution_primary direct
_atom_sites_solution_secondary difmap
_audit_creation_method SHELXL-97
_cell_angle_alpha 116.334(10)
_cell_angle_beta 108.889(10)
_cell_angle_gamma 90.034(10)
_cell_formula_units_Z 2
_cell_length_a 9.753(6)
_cell_length_b 14.101(8)
_cell_length_c 14.740(8)
_cell_measurement_reflns_used 1108
_cell_measurement_temperature 296(2)
_cell_measurement_theta_max 21.10
_cell_measurement_theta_min 2.82
_cell_volume 1693.9(17)
_computing_cell_refinement 'Bruker SAINT'
_computing_data_collection 'Bruker APEX2'
_computing_data_reduction 'Bruker SAINT'
_computing_molecular_graphics 'Bruker SHELXTL'
_computing_publication_material 'Bruker SHELXTL'
_computing_structure_refinement 'SHELXL-97 (Sheldrick, 1997)'
_computing_structure_solution 'SHELXS-97 (Sheldrick, 1990)'
_diffrn_ambient_temperature 296(2)
_diffrn_measured_fraction_theta_full 0.971
_diffrn_measured_fraction_theta_max 0.971
_diffrn_measurement_device_type 'Bruker APEX-II CCD'
_diffrn_measurement_method '\f and \w scans'
_diffrn_radiation_monochromator graphite
_diffrn_radiation_source 'fine-focus sealed tube'
_diffrn_radiation_type MoK\a
_diffrn_radiation_wavelength 0.71073
_diffrn_reflns_av_R_equivalents 0.0548
_diffrn_reflns_av_sigmaI/netI 0.1378
_diffrn_reflns_limit_h_max 12
_diffrn_reflns_limit_h_min -11
_diffrn_reflns_limit_k_max 17
_diffrn_reflns_limit_k_min -11
_diffrn_reflns_limit_l_max 16
_diffrn_reflns_limit_l_min -18
_diffrn_reflns_number 9011
_diffrn_reflns_theta_full 26.00
_diffrn_reflns_theta_max 26.00
_diffrn_reflns_theta_min 1.65
_exptl_absorpt_coefficient_mu 0.564
_exptl_absorpt_correction_T_max 0.9102
_exptl_absorpt_correction_T_min 0.8765
_exptl_absorpt_correction_type multi-scan
_exptl_absorpt_process_details SADABS
_exptl_crystal_colour red
_exptl_crystal_density_diffrn 1.379
_exptl_crystal_density_method 'not measured'
_exptl_crystal_description block
_exptl_crystal_F_000 726
_exptl_crystal_size_max 0.24
_exptl_crystal_size_mid 0.22
_exptl_crystal_size_min 0.17
_refine_diff_density_max 1.591
_refine_diff_density_min -0.852
_refine_diff_density_rms 0.112
_refine_ls_extinction_coef 0.0261(19)
_refine_ls_extinction_expression Fc^*^=kFc[1+0.001xFc^2^\l^3^/sin(2\q)]^-1/4^
_refine_ls_extinction_method SHELXL
_refine_ls_goodness_of_fit_ref 1.069
_refine_ls_hydrogen_treatment constr
_refine_ls_matrix_type full
_refine_ls_number_parameters 439
_refine_ls_number_reflns 6455
_refine_ls_number_restraints 0
_refine_ls_restrained_S_all 1.069
_refine_ls_R_factor_all 0.1734
_refine_ls_R_factor_gt 0.1153
_refine_ls_shift/su_max 0.000
_refine_ls_shift/su_mean 0.000
_refine_ls_structure_factor_coef Fsqd
_refine_ls_weighting_details 'calc w=1/[\s^2^(Fo^2^)+(0.0000P)^2^+14.3753P] where P=(Fo^2^+2Fc^2^)/3'
_refine_ls_weighting_scheme calc
_refine_ls_wR_factor_gt 0.2370
_refine_ls_wR_factor_ref 0.2598
_reflns_number_gt 3562
_reflns_number_total 6455
_reflns_threshold_expression >2sigma(I)
_cod_data_source_file c4ce00635f2.cif
_cod_data_source_block CCDDC
_cod_depositor_comments
;
The following automatic conversions were performed:

'_symmetry_cell_setting' value 'Triclinic' changed to 'triclinic'
according to
/usr/data/users/saulius/crontab/automatic-downloads/rss-feeds/RSC/lib/dictionaries/cif_core.dic
dictionary named 'cif_core.dic' version 2.4.2 from 2011-04-26.

Automatic conversion script
Id: cif_fix_values 2281 2013-09-26 08:29:07Z andrius 

 Adding full bibliography for 7216382--7216387.cif.
;
_cod_original_cell_volume 1694.0(17)
_cod_original_sg_symbol_H-M 'P-1   '
_cod_database_code 7216383

loop_
_symmetry_equiv_pos_as_xyz
'x, y, z'
'-x, -y, -z'

loop_
_atom_site_label
_atom_site_type_symbol
_atom_site_fract_x
_atom_site_fract_y
_atom_site_fract_z
_atom_site_U_iso_or_equiv
_atom_site_adp_type
_atom_site_occupancy
_atom_site_symmetry_multiplicity
_atom_site_calc_flag
_atom_site_refinement_flags
O1W O 0.6029(6) 0.5939(4) 0.6561(5) 0.0455(15) Uani 1 1 d .
C1 C 0.6308(9) 0.6044(7) 0.4204(7) 0.047(2) Uani 1 1 d .
H1 H 0.5499 0.5502 0.3876 0.056 Uiso 1 1 calc R
C2 C 0.7938(8) 0.7453(7) 0.5373(7) 0.041(2) Uani 1 1 d .
C3 C 0.8303(9) 0.6972(7) 0.4450(7) 0.044(2) Uani 1 1 d .
C4 C 0.9540(10) 0.7365(9) 0.4384(9) 0.061(3) Uani 1 1 d .
H4 H 0.9789 0.7035 0.3769 0.073 Uiso 1 1 calc R
C5 C 1.0387(11) 0.8287(10) 0.5300(10) 0.080(4) Uani 1 1 d .
H5 H 1.1238 0.8586 0.5301 0.096 Uiso 1 1 calc R
C6 C 1.0001(12) 0.8799(10) 0.6246(11) 0.080(4) Uani 1 1 d .
H6 H 1.0584 0.9423 0.6849 0.096 Uiso 1 1 calc R
C7 C 0.8770(10) 0.8356(8) 0.6240(8) 0.055(3) Uani 1 1 d .
H7 H 0.8497 0.8679 0.6843 0.066 Uiso 1 1 calc R
C8 C 0.7170(10) 0.5319(8) 0.2648(7) 0.057(3) Uani 1 1 d .
H8A H 0.7543 0.4694 0.2683 0.068 Uiso 1 1 calc R
H8B H 0.7809 0.5630 0.2429 0.068 Uiso 1 1 calc R
C9 C 0.5668(10) 0.4965(8) 0.1804(8) 0.055(3) Uani 1 1 d .
H9A H 0.5693 0.4434 0.1111 0.066 Uiso 1 1 calc R
H9B H 0.5012 0.4642 0.2003 0.066 Uiso 1 1 calc R
C10 C 0.3871(10) 0.5693(8) 0.0929(8) 0.053(2) Uani 1 1 d .
C11 C 0.3505(10) 0.6609(8) 0.0861(8) 0.057(3) Uani 1 1 d .
H11 H 0.4125 0.7265 0.1344 0.068 Uiso 1 1 calc R
C12 C 0.2240(11) 0.6551(8) 0.0091(9) 0.060(3) Uani 1 1 d .
H12 H 0.2021 0.7168 0.0032 0.072 Uiso 1 1 calc R
C13 C 0.1258(10) 0.5591(8) -0.0615(8) 0.053(2) Uani 1 1 d .
C14 C 0.1640(10) 0.4673(8) -0.0540(7) 0.048(2) Uani 1 1 d .
C15 C 0.2965(11) 0.4741(8) 0.0242(8) 0.057(3) Uani 1 1 d .
H15 H 0.3226 0.4126 0.0291 0.068 Uiso 1 1 calc R
C16 C 0.0645(10) 0.3670(8) -0.1270(8) 0.055(2) Uani 1 1 d .
H16 H 0.0884 0.3041 -0.1245 0.066 Uiso 1 1 calc R
C17 C -0.0640(10) 0.3659(8) -0.1990(8) 0.054(2) Uani 1 1 d .
C18 C -0.1022(11) 0.4562(9) -0.2070(8) 0.060(3) Uani 1 1 d .
H18 H -0.1915 0.4526 -0.2578 0.072 Uiso 1 1 calc R
C19 C -0.0092(11) 0.5499(9) -0.1409(9) 0.063(3) Uani 1 1 d .
H19 H -0.0346 0.6106 -0.1476 0.076 Uiso 1 1 calc R
C20 C -0.1419(11) 0.1738(9) -0.2791(8) 0.060(3) Uani 1 1 d .
H20A H -0.1087 0.1772 -0.2079 0.072 Uiso 1 1 calc R
H20B H -0.0684 0.1487 -0.3116 0.072 Uiso 1 1 calc R
C21 C -0.2900(10) 0.1007(8) -0.3510(8) 0.057(3) Uani 1 1 d .
H21A H -0.2778 0.0278 -0.3652 0.069 Uiso 1 1 calc R
H21B H -0.3570 0.1221 -0.3119 0.069 Uiso 1 1 calc R
C22 C -0.4198(10) 0.1796(8) -0.4666(8) 0.049(2) Uani 1 1 d .
H22 H -0.4365 0.2387 -0.4115 0.059 Uiso 1 1 calc R
C23 C -0.3530(9) 0.0283(7) -0.5524(8) 0.047(2) Uani 1 1 d .
C24 C -0.2977(10) -0.0675(9) -0.5848(10) 0.063(3) Uani 1 1 d .
H24 H -0.2520 -0.0928 -0.5359 0.076 Uiso 1 1 calc R
C25 C -0.3137(13) -0.1232(10) -0.6927(10) 0.076(3) Uani 1 1 d .
H25 H -0.2826 -0.1892 -0.7194 0.091 Uiso 1 1 calc R
C26 C -0.3775(12) -0.0788(9) -0.7613(9) 0.067(3) Uani 1 1 d .
H26 H -0.3826 -0.1152 -0.8329 0.081 Uiso 1 1 calc R
C27 C -0.4324(10) 0.0142(8) -0.7299(8) 0.057(3) Uani 1 1 d .
H27 H -0.4780 0.0398 -0.7785 0.069 Uiso 1 1 calc R
C28 C -0.4169(9) 0.0683(7) -0.6224(7) 0.041(2) Uani 1 1 d .
C29 C 0.2772(9) 0.6206(7) 0.5527(8) 0.045(2) Uani 1 1 d .
C30 C 0.1326(8) 0.5584(7) 0.5237(7) 0.040(2) Uani 1 1 d .
C31 C 0.0603(8) 0.5931(7) 0.5965(7) 0.042(2) Uani 1 1 d .
H31 H 0.1009 0.6564 0.6614 0.050 Uiso 1 1 calc R
C32 C -0.0708(8) 0.5356(7) 0.5746(7) 0.040(2) Uani 1 1 d .
H32 H -0.1177 0.5592 0.6247 0.048 Uiso 1 1 calc R
C33 C 0.7764(10) 0.8200(8) 0.8337(8) 0.056(3) Uani 1 1 d .
C34 C 0.8897(9) 0.9146(7) 0.9207(7) 0.050(2) Uani 1 1 d .
C35 C 0.8914(11) 1.0103(8) 0.9214(9) 0.067(3) Uani 1 1 d .
H35 H 0.8181 1.0189 0.8680 0.080 Uiso 1 1 calc R
C36 C 1.0002(12) 0.9053(8) 1.0003(9) 0.077(4) Uani 1 1 d .
H36 H 1.0013 0.8397 1.0009 0.092 Uiso 1 1 calc R
Co1 Co 0.53535(12) 0.71720(10) 0.61333(10) 0.0387(4) Uani 1 1 d .
N1 N 0.6650(7) 0.6834(6) 0.5180(6) 0.0445(18) Uani 1 1 d .
N2 N 0.7243(7) 0.6085(6) 0.3708(6) 0.0460(18) Uani 1 1 d .
N3 N -0.3538(8) 0.1019(6) -0.4507(6) 0.053(2) Uani 1 1 d .
N4 N -0.4588(8) 0.1651(6) -0.5667(6) 0.053(2) Uani 1 1 d .
O1 O 0.5172(7) 0.5852(6) 0.1723(6) 0.067(2) Uani 1 1 d .
O2 O -0.1682(7) 0.2757(6) -0.2714(6) 0.068(2) Uani 1 1 d .
O3 O 0.3369(6) 0.6976(5) 0.6440(5) 0.0508(16) Uani 1 1 d .
O4 O 0.3414(6) 0.5910(5) 0.4834(5) 0.0495(16) Uani 1 1 d .
O5 O 0.6784(6) 0.8297(5) 0.7610(5) 0.0466(15) Uani 1 1 d .
O6 O 0.7849(8) 0.7349(6) 0.8408(6) 0.083(3) Uani 1 1 d .
O2W O -0.5000 0.0000 -1.0000 0.259(12) Uiso 1 2 d S
O3W O -0.371(4) 0.219(3) -0.872(3) 0.196(12) Uiso 0.50 1 d P

loop_
_atom_site_aniso_label
_atom_site_aniso_U_11
_atom_site_aniso_U_22
_atom_site_aniso_U_33
_atom_site_aniso_U_23
_atom_site_aniso_U_13
_atom_site_aniso_U_12
O1W 0.037(3) 0.038(3) 0.045(4) 0.010(3) 0.010(3) -0.005(3)
C1 0.026(4) 0.053(6) 0.052(6) 0.016(5) 0.013(4) -0.006(4)
C2 0.025(4) 0.046(5) 0.055(6) 0.023(4) 0.018(4) -0.002(4)
C3 0.026(4) 0.053(6) 0.049(5) 0.022(5) 0.010(4) 0.002(4)
C4 0.043(6) 0.081(8) 0.067(7) 0.039(6) 0.024(5) 0.001(5)
C5 0.037(6) 0.102(9) 0.088(9) 0.042(8) 0.011(6) -0.026(6)
C6 0.054(7) 0.074(8) 0.091(9) 0.032(7) 0.009(6) -0.027(6)
C7 0.038(5) 0.061(6) 0.051(6) 0.020(5) 0.009(4) -0.006(5)
C8 0.050(6) 0.062(6) 0.040(5) 0.012(5) 0.011(5) 0.008(5)
C9 0.043(5) 0.056(6) 0.054(6) 0.020(5) 0.011(5) 0.004(5)
C10 0.044(5) 0.058(6) 0.043(5) 0.021(5) 0.003(4) -0.003(5)
C11 0.046(6) 0.048(6) 0.056(6) 0.011(5) 0.013(5) 0.000(5)
C12 0.055(6) 0.056(6) 0.068(7) 0.030(6) 0.018(6) 0.012(5)
C13 0.047(6) 0.060(6) 0.044(6) 0.015(5) 0.020(5) 0.011(5)
C14 0.037(5) 0.058(6) 0.047(5) 0.024(5) 0.016(4) 0.004(4)
C15 0.054(6) 0.055(6) 0.051(6) 0.022(5) 0.010(5) 0.006(5)
C16 0.041(5) 0.057(6) 0.047(6) 0.015(5) 0.007(5) 0.001(5)
C17 0.045(6) 0.059(6) 0.044(6) 0.014(5) 0.014(5) -0.006(5)
C18 0.039(5) 0.075(8) 0.048(6) 0.025(6) 0.000(5) 0.005(5)
C19 0.054(6) 0.066(7) 0.067(7) 0.030(6) 0.020(6) 0.024(6)
C20 0.048(6) 0.076(7) 0.052(6) 0.037(6) 0.005(5) -0.006(5)
C21 0.045(6) 0.067(7) 0.058(6) 0.035(6) 0.008(5) -0.004(5)
C22 0.038(5) 0.056(6) 0.047(6) 0.022(5) 0.011(4) 0.006(4)
C23 0.029(5) 0.046(6) 0.055(6) 0.019(5) 0.007(4) -0.008(4)
C24 0.033(5) 0.062(7) 0.080(8) 0.031(6) 0.005(5) 0.002(5)
C25 0.069(8) 0.072(8) 0.079(9) 0.026(7) 0.030(7) 0.012(6)
C26 0.065(7) 0.071(8) 0.055(7) 0.018(6) 0.025(6) 0.009(6)
C27 0.045(6) 0.059(7) 0.058(6) 0.024(5) 0.009(5) -0.002(5)
C28 0.029(4) 0.040(5) 0.045(5) 0.014(4) 0.010(4) -0.003(4)
C29 0.026(4) 0.047(5) 0.061(6) 0.025(5) 0.014(4) 0.005(4)
C30 0.022(4) 0.045(5) 0.043(5) 0.015(4) 0.008(4) -0.001(4)
C31 0.025(4) 0.042(5) 0.042(5) 0.011(4) 0.006(4) 0.003(4)
C32 0.027(4) 0.043(5) 0.043(5) 0.012(4) 0.014(4) 0.001(4)
C33 0.041(5) 0.037(5) 0.059(6) 0.007(5) 0.002(5) 0.008(4)
C34 0.030(5) 0.041(5) 0.049(6) 0.007(4) -0.002(4) 0.000(4)
C35 0.054(6) 0.048(6) 0.061(7) 0.018(5) -0.013(5) -0.002(5)
C36 0.066(7) 0.040(6) 0.074(8) 0.016(6) -0.020(6) -0.008(5)
Co1 0.0242(6) 0.0412(7) 0.0391(7) 0.0115(5) 0.0083(5) -0.0037(5)
N1 0.032(4) 0.049(5) 0.037(4) 0.011(4) 0.006(3) -0.004(3)
N2 0.026(4) 0.059(5) 0.044(4) 0.019(4) 0.009(3) 0.007(3)
N3 0.040(4) 0.052(5) 0.054(5) 0.019(4) 0.010(4) -0.008(4)
N4 0.029(4) 0.060(5) 0.053(5) 0.019(4) 0.006(4) -0.009(4)
O1 0.051(4) 0.063(5) 0.065(5) 0.027(4) 0.000(4) 0.004(4)
O2 0.044(4) 0.070(5) 0.065(5) 0.025(4) -0.003(3) -0.005(4)
O3 0.023(3) 0.058(4) 0.051(4) 0.010(3) 0.012(3) -0.009(3)
O4 0.028(3) 0.060(4) 0.050(4) 0.014(3) 0.019(3) -0.001(3)
O5 0.028(3) 0.048(4) 0.041(3) 0.013(3) -0.003(3) -0.004(3)
O6 0.072(5) 0.052(5) 0.071(5) 0.015(4) -0.021(4) -0.005(4)

loop_
_atom_type_symbol
_atom_type_description
_atom_type_scat_dispersion_real
_atom_type_scat_dispersion_imag
_atom_type_scat_source
C C 0.0033 0.0016 'International Tables Vol C Tables 4.2.6.8 and 6.1.1.4'
H H 0.0000 0.0000 'International Tables Vol C Tables 4.2.6.8 and 6.1.1.4'
N N 0.0061 0.0033 'International Tables Vol C Tables 4.2.6.8 and 6.1.1.4'
O O 0.0106 0.0060 'International Tables Vol C Tables 4.2.6.8 and 6.1.1.4'
Co Co 0.3494 0.9721 'International Tables Vol C Tables 4.2.6.8 and 6.1.1.4'

loop_
_geom_angle_atom_site_label_1
_geom_angle_atom_site_label_2
_geom_angle_atom_site_label_3
_geom_angle
_geom_angle_site_symmetry_1
_geom_angle_site_symmetry_3
N1 C1 N2 113.6(7) . .
N1 C1 H1 123.2 . .
N2 C1 H1 123.2 . .
C7 C2 C3 120.6(8) . .
C7 C2 N1 131.4(8) . .
C3 C2 N1 108.0(7) . .
N2 C3 C4 130.4(9) . .
N2 C3 C2 106.9(7) . .
C4 C3 C2 122.7(9) . .
C3 C4 C5 115.1(10) . .
C3 C4 H4 122.5 . .
C5 C4 H4 122.5 . .
C4 C5 C6 122.5(9) . .
C4 C5 H5 118.8 . .
C6 C5 H5 118.8 . .
C7 C6 C5 118.4(10) . .
C7 C6 H6 120.8 . .
C5 C6 H6 120.8 . .
C2 C7 C6 120.7(10) . .
C2 C7 H7 119.7 . .
C6 C7 H7 119.7 . .
N2 C8 C9 114.3(8) . .
N2 C8 H8A 108.7 . .
C9 C8 H8A 108.7 . .
N2 C8 H8B 108.7 . .
C9 C8 H8B 108.7 . .
H8A C8 H8B 107.6 . .
O1 C9 C8 108.3(8) . .
O1 C9 H9A 110.0 . .
C8 C9 H9A 110.0 . .
O1 C9 H9B 110.0 . .
C8 C9 H9B 110.0 . .
H9A C9 H9B 108.4 . .
C15 C10 O1 125.3(10) . .
C15 C10 C11 120.4(9) . .
O1 C10 C11 114.2(9) . .
C12 C11 C10 119.8(9) . .
C12 C11 H11 120.1 . .
C10 C11 H11 120.1 . .
C11 C12 C13 121.6(10) . .
C11 C12 H12 119.2 . .
C13 C12 H12 119.2 . .
C14 C13 C12 118.1(9) . .
C14 C13 C19 118.4(9) . .
C12 C13 C19 123.5(10) . .
C13 C14 C15 119.7(9) . .
C13 C14 C16 118.9(9) . .
C15 C14 C16 121.4(9) . .
C10 C15 C14 120.4(10) . .
C10 C15 H15 119.8 . .
C14 C15 H15 119.8 . .
C17 C16 C14 118.7(10) . .
C17 C16 H16 120.6 . .
C14 C16 H16 120.6 . .
C16 C17 C18 122.6(9) . .
C16 C17 O2 124.1(10) . .
C18 C17 O2 113.4(9) . .
C19 C18 C17 119.3(9) . .
C19 C18 H18 120.4 . .
C17 C18 H18 120.4 . .
C18 C19 C13 122.0(10) . .
C18 C19 H19 119.0 . .
C13 C19 H19 119.0 . .
O2 C20 C21 104.4(8) . .
O2 C20 H20A 110.9 . .
C21 C20 H20A 110.9 . .
O2 C20 H20B 110.9 . .
C21 C20 H20B 110.9 . .
H20A C20 H20B 108.9 . .
N3 C21 C20 114.2(8) . .
N3 C21 H21A 108.7 . .
C20 C21 H21A 108.7 . .
N3 C21 H21B 108.7 . .
C20 C21 H21B 108.7 . .
H21A C21 H21B 107.6 . .
N4 C22 N3 114.3(9) . .
N4 C22 H22 122.9 . .
N3 C22 H22 122.9 . .
C28 C23 C24 122.5(10) . .
C28 C23 N3 106.9(8) . .
C24 C23 N3 130.6(10) . .
C25 C24 C23 117.0(11) . .
C25 C24 H24 121.5 . .
C23 C24 H24 121.5 . .
C24 C25 C26 118.8(11) . .
C24 C25 H25 120.6 . .
C26 C25 H25 120.6 . .
C27 C26 C25 124.1(11) . .
C27 C26 H26 117.9 . .
C25 C26 H26 117.9 . .
C26 C27 C28 116.3(10) . .
C26 C27 H27 121.8 . .
C28 C27 H27 121.8 . .
C23 C28 C27 121.2(9) . .
C23 C28 N4 109.3(8) . .
C27 C28 N4 129.5(9) . .
O3 C29 O4 120.4(7) . .
O3 C29 C30 120.2(8) . .
O4 C29 C30 119.3(8) . .
C31 C30 C32 119.6(7) . 2_566
C31 C30 C29 119.3(8) . .
C32 C30 C29 121.0(8) 2_566 .
C32 C31 C30 121.1(8) . .
C32 C31 H31 119.4 . .
C30 C31 H31 119.4 . .
C31 C32 C30 119.2(8) . 2_566
C31 C32 H32 120.4 . .
C30 C32 H32 120.4 2_566 .
O5 C33 O6 124.1(9) . .
O5 C33 C34 119.5(9) . .
O6 C33 C34 116.3(9) . .
C35 C34 C36 117.8(9) . .
C35 C34 C33 121.5(9) . .
C36 C34 C33 120.5(9) . .
C34 C35 C36 120.4(10) . 2_777
C34 C35 H35 119.8 . .
C36 C35 H35 119.8 2_777 .
C35 C36 C34 121.7(10) 2_777 .
C35 C36 H36 119.1 2_777 .
C34 C36 H36 119.1 . .
O5 Co1 N1 101.6(3) . .
O5 Co1 N4 92.5(3) . 2_565
N1 Co1 N4 89.2(3) . 2_565
O5 Co1 O1W 89.8(2) . .
N1 Co1 O1W 91.7(3) . .
N4 Co1 O1W 177.4(3) 2_565 .
O5 Co1 O3 103.6(2) . .
N1 Co1 O3 154.7(3) . .
N4 Co1 O3 90.8(3) 2_565 .
O1W Co1 O3 87.4(2) . .
O5 Co1 O4 162.2(2) . .
N1 Co1 O4 95.4(2) . .
N4 Co1 O4 92.9(3) 2_565 .
O1W Co1 O4 84.6(2) . .
O3 Co1 O4 59.3(2) . .
C1 N1 C2 105.4(7) . .
C1 N1 Co1 125.4(6) . .
C2 N1 Co1 128.7(6) . .
C1 N2 C3 106.1(7) . .
C1 N2 C8 126.3(8) . .
C3 N2 C8 127.5(7) . .
C22 N3 C23 104.9(8) . .
C22 N3 C21 126.6(9) . .
C23 N3 C21 128.3(9) . .
C22 N4 C28 104.6(8) . .
C22 N4 Co1 123.7(7) . 2_565
C28 N4 Co1 131.0(6) . 2_565
C10 O1 C9 118.0(8) . .
C17 O2 C20 120.7(8) . .
C29 O3 Co1 92.4(5) . .
C29 O4 Co1 87.7(5) . .
C33 O5 Co1 131.0(6) . .

loop_
_geom_bond_atom_site_label_1
_geom_bond_atom_site_label_2
_geom_bond_distance
_geom_bond_site_symmetry_2
O1W Co1 2.136(6) .
C1 N1 1.300(11) .
C1 N2 1.355(10) .
C1 H1 0.9300 .
C2 C7 1.340(12) .
C2 C3 1.390(12) .
C2 N1 1.403(10) .
C3 N2 1.372(10) .
C3 C4 1.377(12) .
C4 C5 1.383(15) .
C4 H4 0.9300 .
C5 C6 1.433(16) .
C5 H5 0.9300 .
C6 C7 1.349(13) .
C6 H6 0.9300 .
C7 H7 0.9300 .
C8 N2 1.430(11) .
C8 C9 1.487(12) .
C8 H8A 0.9700 .
C8 H8B 0.9700 .
C9 O1 1.382(11) .
C9 H9A 0.9700 .
C9 H9B 0.9700 .
C10 C15 1.350(13) .
C10 O1 1.354(11) .
C10 C11 1.377(13) .
C11 C12 1.352(13) .
C11 H11 0.9300 .
C12 C13 1.392(13) .
C12 H12 0.9300 .
C13 C14 1.387(13) .
C13 C19 1.410(13) .
C14 C15 1.395(13) .
C14 C16 1.440(12) .
C15 H15 0.9300 .
C16 C17 1.350(13) .
C16 H16 0.9300 .
C17 C18 1.371(14) .
C17 O2 1.371(11) .
C18 C19 1.342(14) .
C18 H18 0.9300 .
C19 H19 0.9300 .
C20 O2 1.421(12) .
C20 C21 1.520(12) .
C20 H20A 0.9700 .
C20 H20B 0.9700 .
C21 N3 1.406(12) .
C21 H21A 0.9700 .
C21 H21B 0.9700 .
C22 N4 1.316(11) .
C22 N3 1.343(12) .
C22 H22 0.9300 .
C23 C28 1.368(12) .
C23 C24 1.392(14) .
C23 N3 1.397(12) .
C24 C25 1.379(15) .
C24 H24 0.9300 .
C25 C26 1.400(16) .
C25 H25 0.9300 .
C26 C27 1.357(14) .
C26 H26 0.9300 .
C27 C28 1.375(13) .
C27 H27 0.9300 .
C28 N4 1.388(11) .
C29 O3 1.235(10) .
C29 O4 1.284(10) .
C29 C30 1.488(11) .
C30 C31 1.384(11) .
C30 C32 1.396(11) 2_566
C31 C32 1.377(11) .
C31 H31 0.9300 .
C32 C30 1.396(11) 2_566
C32 H32 0.9300 .
C33 O5 1.245(11) .
C33 O6 1.250(12) .
C33 C34 1.486(12) .
C34 C35 1.346(13) .
C34 C36 1.368(13) .
C35 C36 1.362(13) 2_777
C35 H35 0.9300 .
C36 C35 1.362(13) 2_777
C36 H36 0.9300 .
Co1 O5 2.041(6) .
Co1 N1 2.087(7) .
Co1 N4 2.113(9) 2_565
Co1 O3 2.169(5) .
Co1 O4 2.246(6) .
N4 Co1 2.113(9) 2_565

loop_
_geom_torsion_atom_site_label_1
_geom_torsion_atom_site_label_2
_geom_torsion_atom_site_label_3
_geom_torsion_atom_site_label_4
_geom_torsion
_geom_torsion_site_symmetry_1
_geom_torsion_site_symmetry_4
C7 C2 C3 N2 -179.1(9) . .
N1 C2 C3 N2 0.8(10) . .
C7 C2 C3 C4 2.1(15) . .
N1 C2 C3 C4 -178.1(9) . .
N2 C3 C4 C5 -179.6(10) . .
C2 C3 C4 C5 -1.0(15) . .
C3 C4 C5 C6 -0.3(17) . .
C4 C5 C6 C7 0.5(19) . .
C3 C2 C7 C6 -1.8(16) . .
N1 C2 C7 C6 178.5(10) . .
C5 C6 C7 C2 0.5(18) . .
N2 C8 C9 O1 61.2(11) . .
C15 C10 C11 C12 -1.0(16) . .
O1 C10 C11 C12 179.2(9) . .
C10 C11 C12 C13 2.6(16) . .
C11 C12 C13 C14 -2.8(15) . .
C11 C12 C13 C19 178.1(10) . .
C12 C13 C14 C15 1.2(14) . .
C19 C13 C14 C15 -179.6(9) . .
C12 C13 C14 C16 -179.4(9) . .
C19 C13 C14 C16 -0.3(13) . .
O1 C10 C15 C14 179.3(9) . .
C11 C10 C15 C14 -0.5(15) . .
C13 C14 C15 C10 0.4(14) . .
C16 C14 C15 C10 -178.9(9) . .
C13 C14 C16 C17 -1.2(13) . .
C15 C14 C16 C17 178.2(9) . .
C14 C16 C17 C18 1.4(15) . .
C14 C16 C17 O2 -179.1(8) . .
C16 C17 C18 C19 -0.2(16) . .
O2 C17 C18 C19 -179.7(9) . .
C17 C18 C19 C13 -1.3(16) . .
C14 C13 C19 C18 1.6(15) . .
C12 C13 C19 C18 -179.3(10) . .
O2 C20 C21 N3 53.2(12) . .
C28 C23 C24 C25 -1.8(14) . .
N3 C23 C24 C25 -180.0(9) . .
C23 C24 C25 C26 2.8(15) . .
C24 C25 C26 C27 -3.5(17) . .
C25 C26 C27 C28 2.9(16) . .
C24 C23 C28 C27 1.3(13) . .
N3 C23 C28 C27 179.8(8) . .
C24 C23 C28 N4 -179.0(8) . .
N3 C23 C28 N4 -0.5(9) . .
C26 C27 C28 C23 -1.8(13) . .
C26 C27 C28 N4 178.7(8) . .
O3 C29 C30 C31 5.4(13) . .
O4 C29 C30 C31 -177.1(8) . .
O3 C29 C30 C32 -173.1(8) . 2_566
O4 C29 C30 C32 4.5(13) . 2_566
C32 C30 C31 C32 1.0(15) 2_566 .
C29 C30 C31 C32 -177.4(8) . .
C30 C31 C32 C30 -1.0(15) . 2_566
O5 C33 C34 C35 -1.8(16) . .
O6 C33 C34 C35 -179.9(11) . .
O5 C33 C34 C36 -178.8(10) . .
O6 C33 C34 C36 3.1(16) . .
C36 C34 C35 C36 0(2) . 2_777
C33 C34 C35 C36 -177.4(11) . 2_777
C35 C34 C36 C35 0(2) . 2_777
C33 C34 C36 C35 177.5(11) . 2_777
N2 C1 N1 C2 -1.1(11) . .
N2 C1 N1 Co1 171.7(6) . .
C7 C2 N1 C1 180.0(10) . .
C3 C2 N1 C1 0.2(10) . .
C7 C2 N1 Co1 7.5(15) . .
C3 C2 N1 Co1 -172.3(6) . .
O5 Co1 N1 C1 169.1(8) . .
N4 Co1 N1 C1 -98.6(8) 2_565 .
O1W Co1 N1 C1 79.0(8) . .
O3 Co1 N1 C1 -8.5(12) . .
O4 Co1 N1 C1 -5.7(8) . .
O5 Co1 N1 C2 -19.9(8) . .
N4 Co1 N1 C2 72.5(8) 2_565 .
O1W Co1 N1 C2 -110.0(8) . .
O3 Co1 N1 C2 162.6(7) . .
O4 Co1 N1 C2 165.3(7) . .
N1 C1 N2 C3 1.6(11) . .
N1 C1 N2 C8 178.5(8) . .
C4 C3 N2 C1 177.4(10) . .
C2 C3 N2 C1 -1.4(10) . .
C4 C3 N2 C8 0.6(16) . .
C2 C3 N2 C8 -178.2(9) . .
C9 C8 N2 C1 44.4(14) . .
C9 C8 N2 C3 -139.4(9) . .
N4 C22 N3 C23 -1.2(10) . .
N4 C22 N3 C21 174.3(8) . .
C28 C23 N3 C22 1.0(9) . .
C24 C23 N3 C22 179.3(9) . .
C28 C23 N3 C21 -174.4(8) . .
C24 C23 N3 C21 3.9(15) . .
C20 C21 N3 C22 -75.6(12) . .
C20 C21 N3 C23 98.9(11) . .
N3 C22 N4 C28 0.9(10) . .
N3 C22 N4 Co1 -170.4(5) . 2_565
C23 C28 N4 C22 -0.2(9) . .
C27 C28 N4 C22 179.4(9) . .
C23 C28 N4 Co1 170.2(6) . 2_565
C27 C28 N4 Co1 -10.1(13) . 2_565
C15 C10 O1 C9 4.2(15) . .
C11 C10 O1 C9 -176.0(9) . .
C8 C9 O1 C10 174.2(8) . .
C16 C17 O2 C20 -3.8(14) . .
C18 C17 O2 C20 175.7(9) . .
C21 C20 O2 C17 170.0(8) . .
O4 C29 O3 Co1 -4.0(9) . .
C30 C29 O3 Co1 173.5(7) . .
O5 Co1 O3 C29 -172.0(5) . .
N1 Co1 O3 C29 5.5(10) . .
N4 Co1 O3 C29 95.2(6) 2_565 .
O1W Co1 O3 C29 -82.9(6) . .
O4 Co1 O3 C29 2.3(5) . .
O3 C29 O4 Co1 3.9(9) . .
C30 C29 O4 Co1 -173.7(8) . .
O5 Co1 O4 C29 16.1(11) . .
N1 Co1 O4 C29 179.1(5) . .
N4 Co1 O4 C29 -91.4(5) 2_565 .
O1W Co1 O4 C29 87.9(5) . .
O3 Co1 O4 C29 -2.2(5) . .
O6 C33 O5 Co1 -17.6(16) . .
C34 C33 O5 Co1 164.4(6) . .
N1 Co1 O5 C33 -82.5(9) . .
N4 Co1 O5 C33 -172.2(9) 2_565 .
O1W Co1 O5 C33 9.2(8) . .
O3 Co1 O5 C33 96.4(9) . .
O4 Co1 O5 C33 80.3(12) . .
